data_4128255
loop_
_publ_author_name
'Gonell, Sergio'
'Massey, Marsha D.'
'Moseley, Ian P.'
'Schauer, Cynthia K.'
'Muckerman, James T.'
'Miller, Alexander J. M.'

_publ_section_title
;
 The Trans Effect in Electrocatalytic CO<sub>2</sub> Reduction:
 Mechanistic Studies of Asymmetric Ruthenium Pyridyl-Carbene Catalysts.
;
_journal_issue 16
_journal_name_full 'Journal of the American Chemical Society'
_journal_page_first 6658
_journal_page_last 6671
_journal_paper_doi 10.1021/jacs.9b01735
_journal_volume 141
_journal_year 2019
_chemical_formula_moiety 'C29 H19 N6 O Ru, 2(C F3 O3 S), C5.08 O3'
_chemical_formula_sum 'C36.08 H19 F6 N6 O10 Ru S2'
_chemical_formula_weight 975.75
_space_group_crystal_system monoclinic
_space_group_IT_number 14
_space_group_name_Hall '-P 2ybc'
_space_group_name_H-M_alt 'P 1 21/c 1'
_symmetry_space_group_name_Hall '-P 2ybc'
_symmetry_space_group_name_H-M 'P 1 21/c 1'
_atom_sites_solution_hydrogens geom
_atom_sites_solution_primary direct
_audit_creation_date 2018-04-24
_audit_creation_method
;
Olex2 1.2
(compiled 2018.04.18 svn.r3501 for OlexSys, GUI svn.r5488)
;
_cell_angle_alpha 90
_cell_angle_beta 114.047(4)
_cell_angle_gamma 90
_cell_formula_units_Z 4
_cell_length_a 14.0654(11)
_cell_length_b 18.8075(13)
_cell_length_c 15.5986(11)
_cell_measurement_reflns_used 9985
_cell_measurement_temperature 100(2)
_cell_measurement_theta_max 70.229
_cell_measurement_theta_min 3.441
_cell_volume 3768.3(5)
_computing_cell_refinement 'SAINT v8.37A (Bruker, 2015)'
_computing_data_reduction 'SAINT v8.37A (Bruker, 2015)'
_computing_molecular_graphics 'Olex2 (Dolomanov et al., 2009)'
_computing_publication_material 'Olex2 (Dolomanov et al., 2009)'
_computing_structure_refinement 'ShelXL (Sheldrick, 2015)'
_computing_structure_solution 'ShelXS (Sheldrick, 2008)'
_diffrn_ambient_temperature 100.15
_diffrn_measured_fraction_theta_full 0.995
_diffrn_measured_fraction_theta_max 0.988
_diffrn_measurement_device_type 'Bruker APEX-II CCD'
_diffrn_measurement_method '\f and \w scans'
_diffrn_radiation_type CuK\a
_diffrn_radiation_wavelength 1.54178
_diffrn_reflns_av_R_equivalents 0.0671
_diffrn_reflns_av_unetI/netI 0.0453
_diffrn_reflns_Laue_measured_fraction_full 0.995
_diffrn_reflns_Laue_measured_fraction_max 0.988
_diffrn_reflns_limit_h_max 16
_diffrn_reflns_limit_h_min -16
_diffrn_reflns_limit_k_max 22
_diffrn_reflns_limit_k_min -22
_diffrn_reflns_limit_l_max 18
_diffrn_reflns_limit_l_min -18
_diffrn_reflns_number 37088
_diffrn_reflns_point_group_measured_fraction_full 0.995
_diffrn_reflns_point_group_measured_fraction_max 0.988
_diffrn_reflns_theta_full 67.679
_diffrn_reflns_theta_max 70.339
_diffrn_reflns_theta_min 3.441
_diffrn_standards_number 0
_exptl_absorpt_coefficient_mu 5.282
_exptl_absorpt_correction_T_max 0.7881
_exptl_absorpt_correction_T_min 0.5901
_exptl_absorpt_correction_type multi-scan
_exptl_absorpt_process_details
'SADABS-2016/2 (Bruker,2016/2) was used for absorption correction. wR2(int) was 0.0756 before and 0.0667 after correction. The Ratio of minimum to maximum transmission is 0.7488. The \l/2 correction factor is Not present.'
_exptl_crystal_colour yellow
_exptl_crystal_colour_primary yellow
_exptl_crystal_density_diffrn 1.720
_exptl_crystal_description block
_exptl_crystal_F_000 1950
_exptl_crystal_size_max 0.095
_exptl_crystal_size_mid 0.086
_exptl_crystal_size_min 0.063
_refine_diff_density_max 1.481
_refine_diff_density_min -1.485
_refine_diff_density_rms 0.112
_refine_ls_extinction_method none
_refine_ls_goodness_of_fit_ref 1.063
_refine_ls_hydrogen_treatment constr
_refine_ls_matrix_type full
_refine_ls_number_parameters 548
_refine_ls_number_reflns 7097
_refine_ls_number_restraints 0
_refine_ls_restrained_S_all 1.063
_refine_ls_R_factor_all 0.0556
_refine_ls_R_factor_gt 0.0465
_refine_ls_shift/su_max 0.082
_refine_ls_shift/su_mean 0.001
_refine_ls_structure_factor_coef Fsqd
_refine_ls_weighting_details 'w=1/[\s^2^(Fo^2^)+(0.0610P)^2^+8.7900P] where P=(Fo^2^+2Fc^2^)/3'
_refine_ls_weighting_scheme calc
_refine_ls_wR_factor_gt 0.1168
_refine_ls_wR_factor_ref 0.1231
_reflns_Friedel_coverage 0.000
_reflns_number_gt 6061
_reflns_number_total 7097
_reflns_threshold_expression 'I > 2\s(I)'
_cod_data_source_file ja9b01735_si_002.cif
_cod_data_source_block x1610002
_cod_database_code 4128255
_shelx_shelxl_version_number 2016/6
_shelx_space_group_comment
;
The symmetry employed for this shelxl refinement is uniquely defined
by the following loop, which should always be used as a source of
symmetry information in preference to the above space-group names.
They are only intended as comments.
;
_shelx_estimated_absorpt_t_max 0.732
_shelx_estimated_absorpt_t_min 0.634
_olex2_refinement_description
;
1. Fixed Uiso
 At 1.2 times of:
  All C(H) groups
2. Uiso/Uaniso restraints and constraints
Uanis(F6) = Uanis(F7)
3. Others
 Sof(C32)=1-FVAR(1)
 Sof(C31)=FVAR(1)
 Sof(F9)=1-FVAR(2)
 Sof(F5)=FVAR(2)
 Sof(F7)=1-FVAR(3)
 Sof(F6)=FVAR(3)
 Sof(F8)=1-FVAR(4)
 Sof(F4)=FVAR(4)
 Fixed Sof: C34(0.75) C36(0.33333)
4.a Aromatic/amide H refined with riding coordinates:
 C15(H15), C8(H8), C21(H21), C23(H23), C18(H18), C16(H16), C27(H27), C22(H22),
 C7(H7), C6(H6), C14(H14), C12(H12), C28(H28), C11(H11), C17(H17), C29(H29),
 C26(H26), C13(H13), C5(H5)
;
_olex2_submission_special_instructions 'No special instructions were received'

loop_
_space_group_symop_operation_xyz
'x, y, z'
'-x, y+1/2, -z+1/2'
'-x, -y, -z'
'x, -y-1/2, z-1/2'

loop_
_atom_site_label
_atom_site_type_symbol
_atom_site_fract_x
_atom_site_fract_y
_atom_site_fract_z
_atom_site_U_iso_or_equiv
_atom_site_adp_type
_atom_site_occupancy
_atom_site_site_symmetry_order
_atom_site_calc_flag
_atom_site_refinement_flags_posn
_atom_site_refinement_flags_occupancy
_atom_site_disorder_assembly
_atom_site_disorder_group
Ru1 Ru 0.27853(2) 0.30441(2) 0.84187(2) 0.01514(10) Uani 1 1 d . . . .
N3 N 0.2613(3) 0.20345(17) 0.8795(2) 0.0184(7) Uani 1 1 d . . . .
N2 N 0.4222(3) 0.25918(16) 0.8632(2) 0.0170(6) Uani 1 1 d . . . .
N4 N 0.1332(3) 0.31003(18) 0.8479(2) 0.0212(7) Uani 1 1 d . . . .
N1 N 0.3471(3) 0.33967(17) 0.9838(2) 0.0183(7) Uani 1 1 d . . . .
N6 N 0.3339(3) 0.44814(16) 0.9114(2) 0.0183(7) Uani 1 1 d . . . .
C24 C 0.1739(3) 0.1866(2) 0.8900(3) 0.0218(8) Uani 1 1 d . . . .
C15 C 0.5047(3) 0.2921(2) 0.8587(3) 0.0214(8) Uani 1 1 d . . . .
H15 H 0.498584 0.340662 0.840497 0.026 Uiso 1 1 calc R . . .
C8 C 0.3773(3) 0.2982(2) 1.0601(3) 0.0226(8) Uani 1 1 d . . . .
H8 H 0.367148 0.248266 1.051881 0.027 Uiso 1 1 calc R . . .
C19 C 0.4308(3) 0.1885(2) 0.8878(3) 0.0196(8) Uani 1 1 d . . . .
C20 C 0.3390(3) 0.1564(2) 0.8953(3) 0.0192(8) Uani 1 1 d . . . .
C21 C 0.3285(4) 0.0870(2) 0.9200(3) 0.0253(9) Uani 1 1 d . . . .
H21 H 0.382292 0.053299 0.930391 0.030 Uiso 1 1 calc R . . .
C3 C 0.2355(4) 0.4413(2) 0.6585(3) 0.0309(10) Uani 1 1 d . . . .
C9 C 0.2952(4) 0.5265(2) 0.7960(3) 0.0248(9) Uani 1 1 d . . . .
C23 C 0.1602(4) 0.1175(2) 0.9153(3) 0.0267(9) Uani 1 1 d . . . .
H23 H 0.098753 0.104641 0.922976 0.032 Uiso 1 1 calc R . . .
C18 C 0.5227(3) 0.1517(2) 0.9071(3) 0.0253(9) Uani 1 1 d . . . .
H18 H 0.527364 0.102680 0.922911 0.030 Uiso 1 1 calc R . . .
C16 C 0.5983(3) 0.2576(2) 0.8796(3) 0.0257(9) Uani 1 1 d . . . .
H16 H 0.655919 0.282741 0.877487 0.031 Uiso 1 1 calc R . . .
C10 C 0.3333(3) 0.5217(2) 0.8933(3) 0.0228(8) Uani 1 1 d . . . .
C27 C -0.0545(4) 0.3025(3) 0.8663(4) 0.0395(12) Uani 1 1 d . . . .
H27 H -0.118616 0.300179 0.872914 0.047 Uiso 1 1 calc R . . .
C22 C 0.2384(4) 0.0678(2) 0.9292(3) 0.0281(9) Uani 1 1 d . . . .
H22 H 0.229753 0.020264 0.945175 0.034 Uiso 1 1 calc R . . .
C7 C 0.4222(4) 0.3247(2) 1.1495(3) 0.0347(11) Uani 1 1 d . . . .
H7 H 0.443000 0.293683 1.202072 0.042 Uiso 1 1 calc R . . .
C6 C 0.4370(5) 0.3973(2) 1.1621(3) 0.0406(13) Uani 1 1 d . . . .
H6 H 0.466814 0.416789 1.223599 0.049 Uiso 1 1 calc R . . .
C14 C 0.2803(5) 0.5915(2) 0.7495(3) 0.0384(12) Uani 1 1 d . . . .
H14 H 0.254018 0.594278 0.682991 0.046 Uiso 1 1 calc R . . .
C12 C 0.3447(5) 0.6474(2) 0.9029(4) 0.0426(13) Uani 1 1 d . . . .
H12 H 0.361757 0.690033 0.938648 0.051 Uiso 1 1 calc R . . .
C28 C -0.0231(4) 0.3650(3) 0.8397(3) 0.0353(11) Uani 1 1 d . . . .
H28 H -0.065810 0.406145 0.827062 0.042 Uiso 1 1 calc R . . .
C11 C 0.3591(4) 0.5829(2) 0.9490(3) 0.0307(10) Uani 1 1 d . . . .
H11 H 0.385258 0.580302 1.015446 0.037 Uiso 1 1 calc R . . .
N5 N 0.2757(3) 0.45776(17) 0.7597(2) 0.0211(7) Uani 1 1 d . . . .
C25 C 0.1011(3) 0.2473(2) 0.8731(3) 0.0223(8) Uani 1 1 d . . . .
C4 C 0.3638(3) 0.4106(2) 0.9961(3) 0.0188(8) Uani 1 1 d . . . .
C17 C 0.6075(3) 0.1865(2) 0.9034(3) 0.0277(9) Uani 1 1 d . . . .
H17 H 0.670998 0.161888 0.917120 0.033 Uiso 1 1 calc R . . .
C29 C 0.0711(3) 0.3673(2) 0.8315(3) 0.0257(9) Uani 1 1 d . . . .
H29 H 0.092627 0.410645 0.813752 0.031 Uiso 1 1 calc R . . .
C1 C 0.2970(3) 0.4094(2) 0.8282(3) 0.0182(8) Uani 1 1 d . . . .
C26 C 0.0088(4) 0.2430(3) 0.8832(3) 0.0322(10) Uani 1 1 d . . . .
H26 H -0.011570 0.199475 0.901734 0.039 Uiso 1 1 calc R . . .
C13 C 0.3057(5) 0.6517(2) 0.8047(4) 0.0479(15) Uani 1 1 d . . . .
H13 H 0.296598 0.697039 0.775694 0.058 Uiso 1 1 calc R . . .
S2 S 0.08597(8) 0.60344(5) 0.44863(7) 0.0214(2) Uani 1 1 d . . . .
F3 F 0.1736(2) 0.69581(14) 0.3755(2) 0.0355(6) Uani 1 1 d . . . .
F1 F 0.1440(2) 0.73636(13) 0.49121(18) 0.0322(6) Uani 1 1 d . . . .
F2 F 0.0178(2) 0.72333(14) 0.3552(2) 0.0400(7) Uani 1 1 d . . . .
C30 C 0.1062(3) 0.6942(2) 0.4155(3) 0.0250(9) Uani 1 1 d . . . .
O4 O 0.0486(3) 0.56513(17) 0.3613(2) 0.0343(7) Uani 1 1 d . . . .
O3 O 0.1889(2) 0.58359(15) 0.5136(2) 0.0270(6) Uani 1 1 d . . . .
O2 O 0.0118(3) 0.61375(18) 0.4889(3) 0.0403(8) Uani 1 1 d . . . .
S1 S 0.51919(8) 0.42030(5) 0.68004(7) 0.0239(2) Uani 1 1 d . . . .
O1 O 0.1953(2) 0.27008(17) 0.6353(2) 0.0295(7) Uani 1 1 d . . . .
O6 O 0.4631(3) 0.35616(18) 0.6460(3) 0.0540(12) Uani 1 1 d . . . .
O5 O 0.4902(3) 0.47926(18) 0.6156(3) 0.0391(8) Uani 1 1 d . . . .
O7 O 0.5363(4) 0.43766(18) 0.7744(3) 0.0476(10) Uani 1 1 d . . . .
C2 C 0.2242(3) 0.2833(2) 0.7131(3) 0.0207(8) Uani 1 1 d . . . .
C5 C 0.4078(4) 0.4413(2) 1.0845(3) 0.0306(10) Uani 1 1 d . . . .
H5 H 0.417765 0.491320 1.091522 0.037 Uiso 1 1 calc R . . .
C31 C 0.6547(15) 0.409(2) 0.6977(18) 0.040(7) Uani 0.69(9) 1 d . P A 1
F6 F 0.696(4) 0.364(4) 0.771(5) 0.052(2) Uani 0.13(5) 1 d . P A 1
F5 F 0.6635(6) 0.4029(4) 0.6166(5) 0.052(2) Uani 0.631(12) 1 d . P A 1
F4 F 0.7134(4) 0.4643(3) 0.7435(4) 0.054(2) Uani 0.644(14) 1 d . P A 1
C32 C 0.635(3) 0.376(3) 0.675(2) 0.027(9) Uani 0.31(9) 1 d . P A 2
F9 F 0.6119(8) 0.3378(6) 0.5983(6) 0.059(4) Uani 0.369(12) 1 d . P A 2
F7 F 0.6907(5) 0.3430(8) 0.7464(10) 0.052(2) Uani 0.87(5) 1 d . P A 2
F8 F 0.7035(9) 0.4253(6) 0.6746(11) 0.050(5) Uani 0.356(14) 1 d . P A 2
O9 O 0.1382(3) 0.53709(17) 1.0006(3) 0.0310(7) Uiso 1 1 d . . . .
O8 O 0.0307(3) 0.55741(19) 0.8008(2) 0.0341(7) Uiso 1 1 d . . . .
O10 O 0.1772(4) 0.3875(3) 1.1093(3) 0.0618(11) Uiso 1 1 d . . . .
C33 C 0.0591(5) 0.5965(3) 0.8098(4) 0.0451(13) Uiso 1 1 d . . . .
C35 C 0.1743(4) 0.5346(2) 1.0484(4) 0.0298(10) Uiso 1 1 d . . . .
C37 C 0.1311(4) 0.3896(3) 1.1627(4) 0.0353(10) Uiso 1 1 d . . . .
C34 C 0.0847(11) 0.5989(7) 0.9056(9) 0.089(3) Uiso 0.75 1 d . P . .
C36 C 0.2092(13) 0.4775(9) 1.1462(11) 0.041(4) Uiso 0.3333 1 d . P . .
C38 C 0.0567(17) 0.4283(11) 1.1672(15) 0.204(8) Uiso 1 1 d . . . .

loop_
_atom_site_aniso_label
_atom_site_aniso_U_11
_atom_site_aniso_U_22
_atom_site_aniso_U_33
_atom_site_aniso_U_23
_atom_site_aniso_U_13
_atom_site_aniso_U_12
Ru1 0.01733(17) 0.01384(15) 0.01231(15) 0.00069(10) 0.00406(11) 0.00026(10)
N3 0.0205(18) 0.0171(15) 0.0150(15) 0.0003(12) 0.0047(13) -0.0020(12)
N2 0.0192(17) 0.0164(15) 0.0134(14) -0.0004(12) 0.0046(12) 0.0002(12)
N4 0.0217(18) 0.0244(17) 0.0159(15) 0.0016(13) 0.0060(13) 0.0027(13)
N1 0.0179(17) 0.0188(16) 0.0155(15) 0.0009(12) 0.0042(13) 0.0011(12)
N6 0.0259(19) 0.0148(15) 0.0131(15) 0.0000(12) 0.0069(13) 0.0008(12)
C24 0.022(2) 0.025(2) 0.0174(18) -0.0008(15) 0.0071(16) -0.0049(16)
C15 0.024(2) 0.024(2) 0.0157(18) 0.0010(15) 0.0072(16) -0.0034(16)
C8 0.027(2) 0.0197(19) 0.0171(19) 0.0039(15) 0.0049(16) 0.0023(16)
C19 0.022(2) 0.0178(18) 0.0170(18) 0.0005(14) 0.0058(15) -0.0010(15)
C20 0.019(2) 0.0173(18) 0.0165(18) -0.0006(14) 0.0026(15) 0.0004(14)
C21 0.035(3) 0.0166(19) 0.023(2) -0.0008(15) 0.0103(18) 0.0007(16)
C3 0.053(3) 0.024(2) 0.0125(19) 0.0016(16) 0.0093(19) -0.0033(19)
C9 0.035(3) 0.0177(19) 0.021(2) 0.0003(15) 0.0108(18) -0.0036(16)
C23 0.031(3) 0.027(2) 0.021(2) 0.0004(16) 0.0096(18) -0.0075(17)
C18 0.025(2) 0.021(2) 0.024(2) 0.0000(16) 0.0048(17) 0.0030(16)
C16 0.019(2) 0.037(2) 0.020(2) -0.0011(17) 0.0073(16) -0.0053(17)
C10 0.030(2) 0.0182(19) 0.022(2) 0.0011(15) 0.0123(17) -0.0021(16)
C27 0.029(3) 0.057(3) 0.038(3) 0.018(2) 0.020(2) 0.011(2)
C22 0.039(3) 0.0178(19) 0.027(2) -0.0009(16) 0.0130(19) -0.0063(17)
C7 0.051(3) 0.026(2) 0.017(2) 0.0062(17) 0.004(2) 0.000(2)
C6 0.067(4) 0.026(2) 0.014(2) -0.0002(17) 0.001(2) 0.004(2)
C14 0.067(4) 0.024(2) 0.021(2) 0.0035(18) 0.015(2) -0.006(2)
C12 0.080(4) 0.017(2) 0.029(2) -0.0057(18) 0.021(3) -0.007(2)
C28 0.033(3) 0.046(3) 0.032(2) 0.015(2) 0.018(2) 0.017(2)
C11 0.050(3) 0.021(2) 0.021(2) -0.0036(17) 0.014(2) -0.0066(19)
N5 0.031(2) 0.0179(16) 0.0125(15) 0.0016(12) 0.0072(14) -0.0014(13)
C25 0.022(2) 0.029(2) 0.0149(18) 0.0026(15) 0.0064(16) 0.0018(16)
C4 0.021(2) 0.0171(18) 0.0152(18) 0.0011(14) 0.0040(15) 0.0005(14)
C17 0.018(2) 0.036(2) 0.025(2) 0.0008(18) 0.0048(17) 0.0056(17)
C29 0.026(2) 0.028(2) 0.0207(19) 0.0028(16) 0.0081(17) 0.0076(17)
C1 0.021(2) 0.0174(18) 0.0155(18) -0.0002(14) 0.0072(15) -0.0011(14)
C26 0.024(2) 0.044(3) 0.030(2) 0.010(2) 0.0117(19) 0.0011(19)
C13 0.093(5) 0.017(2) 0.030(3) 0.0031(19) 0.022(3) -0.006(2)
S2 0.0223(5) 0.0192(4) 0.0217(5) -0.0022(4) 0.0081(4) 0.0002(3)
F3 0.0421(17) 0.0313(14) 0.0403(15) 0.0056(11) 0.0243(13) 0.0011(11)
F1 0.0366(16) 0.0242(12) 0.0335(14) -0.0067(10) 0.0118(12) -0.0021(10)
F2 0.0318(16) 0.0286(14) 0.0452(16) 0.0041(12) 0.0009(12) 0.0098(11)
C30 0.024(2) 0.020(2) 0.026(2) 0.0013(16) 0.0062(17) 0.0035(16)
O4 0.044(2) 0.0254(16) 0.0247(16) -0.0055(12) 0.0050(14) -0.0002(13)
O3 0.0283(17) 0.0224(14) 0.0248(15) 0.0042(12) 0.0053(12) -0.0009(12)
O2 0.040(2) 0.0337(18) 0.061(2) -0.0074(16) 0.0340(18) -0.0060(15)
S1 0.0295(6) 0.0185(5) 0.0225(5) 0.0005(4) 0.0093(4) -0.0017(4)
O1 0.0314(18) 0.0367(17) 0.0146(14) -0.0057(12) 0.0033(12) 0.0022(13)
O6 0.065(3) 0.0203(17) 0.043(2) -0.0022(15) -0.0129(19) -0.0100(16)
O5 0.036(2) 0.0352(18) 0.0421(19) 0.0150(15) 0.0116(16) -0.0015(14)
O7 0.087(3) 0.0249(17) 0.0326(19) -0.0056(14) 0.0258(19) 0.0021(17)
C2 0.019(2) 0.0207(19) 0.022(2) 0.0011(15) 0.0071(16) 0.0013(15)
C5 0.047(3) 0.021(2) 0.016(2) 0.0003(16) 0.0053(19) 0.0004(18)
C31 0.047(6) 0.038(16) 0.036(7) 0.018(9) 0.018(6) 0.007(8)
F6 0.049(2) 0.064(5) 0.040(4) 0.018(4) 0.016(2) 0.028(2)
F5 0.056(4) 0.066(5) 0.044(4) 0.011(3) 0.030(3) 0.019(3)
F4 0.039(3) 0.064(4) 0.048(4) 0.006(3) 0.007(2) -0.020(3)
C32 0.040(11) 0.02(2) 0.029(10) -0.003(12) 0.020(8) -0.005(11)
F9 0.065(7) 0.078(8) 0.037(5) -0.018(5) 0.025(5) 0.018(5)
F7 0.049(2) 0.064(5) 0.040(4) 0.018(4) 0.016(2) 0.028(2)
F8 0.042(6) 0.050(7) 0.071(11) 0.029(7) 0.035(7) 0.007(5)

loop_
_atom_type_symbol
_atom_type_description
_atom_type_scat_dispersion_real
_atom_type_scat_dispersion_imag
_atom_type_scat_source
C C 0.0181 0.0091 'International Tables Vol C Tables 4.2.6.8 and 6.1.1.4'
H H 0.0000 0.0000 'International Tables Vol C Tables 4.2.6.8 and 6.1.1.4'
F F 0.0727 0.0534 'International Tables Vol C Tables 4.2.6.8 and 6.1.1.4'
N N 0.0311 0.0180 'International Tables Vol C Tables 4.2.6.8 and 6.1.1.4'
O O 0.0492 0.0322 'International Tables Vol C Tables 4.2.6.8 and 6.1.1.4'
Ru Ru 0.0552 3.2960 'International Tables Vol C Tables 4.2.6.8 and 6.1.1.4'
S S 0.3331 0.5567 'International Tables Vol C Tables 4.2.6.8 and 6.1.1.4'

loop_
_geom_angle_atom_site_label_1
_geom_angle_atom_site_label_2
_geom_angle_atom_site_label_3
_geom_angle
_geom_angle_site_symmetry_1
_geom_angle_site_symmetry_3
N3 Ru1 N2 78.16(13) . .
N3 Ru1 N4 78.47(13) . .
N3 Ru1 N1 92.73(12) . .
N2 Ru1 N1 87.84(12) . .
N4 Ru1 N2 156.13(13) . .
N4 Ru1 N1 88.51(13) . .
C1 Ru1 N3 169.41(14) . .
C1 Ru1 N2 104.94(14) . .
C1 Ru1 N4 97.24(14) . .
C1 Ru1 N1 77.40(14) . .
C2 Ru1 N3 93.81(15) . .
C2 Ru1 N2 91.73(15) . .
C2 Ru1 N4 94.57(15) . .
C2 Ru1 N1 173.21(15) . .
C2 Ru1 C1 96.19(16) . .
C24 N3 Ru1 118.6(3) . .
C24 N3 C20 122.5(3) . .
C20 N3 Ru1 118.9(3) . .
C15 N2 Ru1 127.2(3) . .
C15 N2 C19 118.7(3) . .
C19 N2 Ru1 114.0(3) . .
C25 N4 Ru1 114.2(3) . .
C29 N4 Ru1 127.2(3) . .
C29 N4 C25 118.6(4) . .
C8 N1 Ru1 126.0(3) . .
C8 N1 C4 118.3(3) . .
C4 N1 Ru1 115.6(2) . .
C4 N6 C10 131.1(3) . .
C1 N6 C10 110.9(3) . .
C1 N6 C4 118.0(3) . .
N3 C24 C23 119.6(4) . .
N3 C24 C25 113.3(3) . .
C23 C24 C25 127.1(4) . .
N2 C15 C16 122.2(4) . .
N1 C8 C7 122.7(4) . .
N2 C19 C20 115.9(3) . .
N2 C19 C18 120.7(4) . .
C18 C19 C20 123.3(4) . .
N3 C20 C19 112.9(3) . .
N3 C20 C21 119.9(4) . .
C21 C20 C19 127.1(4) . .
C22 C21 C20 118.8(4) . .
C10 C9 C14 122.2(4) . .
C10 C9 N5 108.0(3) . .
N5 C9 C14 129.7(4) . .
C22 C23 C24 118.5(4) . .
C17 C18 C19 119.9(4) . .
C17 C16 C15 119.6(4) . .
C9 C10 N6 104.4(3) . .
C9 C10 C11 120.8(4) . .
C11 C10 N6 134.8(4) . .
C28 C27 C26 119.1(4) . .
C21 C22 C23 120.6(4) . .
C8 C7 C6 119.0(4) . .
C7 C6 C5 119.5(4) . .
C13 C14 C9 116.7(4) . .
C11 C12 C13 121.8(4) . .
C27 C28 C29 119.4(4) . .
C12 C11 C10 117.0(4) . .
C9 N5 C3 123.8(3) . .
C1 N5 C3 125.0(3) . .
C1 N5 C9 111.2(3) . .
N4 C25 C24 115.4(4) . .
C26 C25 N4 121.2(4) . .
C26 C25 C24 123.4(4) . .
N1 C4 N6 113.3(3) . .
N1 C4 C5 122.2(4) . .
C5 C4 N6 124.5(4) . .
C16 C17 C18 118.8(4) . .
N4 C29 C28 122.0(4) . .
N6 C1 Ru1 115.4(3) . .
N5 C1 Ru1 138.9(3) . .
N5 C1 N6 105.4(3) . .
C25 C26 C27 119.6(4) . .
C14 C13 C12 121.5(4) . .
O4 S2 C30 103.8(2) . .
O4 S2 O3 114.35(19) . .
O3 S2 C30 102.26(19) . .
O2 S2 C30 102.8(2) . .
O2 S2 O4 115.6(2) . .
O2 S2 O3 115.4(2) . .
F3 C30 S2 111.9(3) . .
F3 C30 F1 107.3(4) . .
F3 C30 F2 107.3(4) . .
F1 C30 S2 110.7(3) . .
F2 C30 S2 111.8(3) . .
F2 C30 F1 107.5(3) . .
O6 S1 O5 115.9(2) . .
O6 S1 O7 114.5(2) . .
O6 S1 C31 110.1(15) . .
O6 S1 C32 88(2) . .
O5 S1 C31 100.2(7) . .
O5 S1 C32 108.5(11) . .
O7 S1 O5 115.1(2) . .
O7 S1 C31 98.3(10) . .
O7 S1 C32 111.2(12) . .
O1 C2 Ru1 177.2(4) . .
C6 C5 C4 118.2(4) . .
F6 C31 S1 105(2) . .
F5 C31 S1 111.4(15) . .
F5 C31 F6 126(4) . .
F5 C31 F4 107.4(18) . .
F4 C31 S1 112(2) . .
F4 C31 F6 94(4) . .
F9 C32 S1 113(2) . .
F9 C32 F8 106.5(15) . .
F7 C32 S1 115.7(15) . .
F7 C32 F9 111(4) . .
F7 C32 F8 99(3) . .
F8 C32 S1 110(4) . .
C35 O9 C34 142.1(7) . .
C33 O8 C34 54.8(6) . .
C33 O8 C38 100.7(10) . 3_567
C38 O8 C34 72.9(9) 3_567 .
C37 O10 C36 83.4(6) . .
O8 C33 C34 96.2(8) . .
O8 C33 C38 53.6(8) . 3_567
C34 C33 C38 70.4(9) . 3_567
O9 C35 C36 140.8(8) . .
O10 C37 C38 134.7(11) . .
O9 C34 C38 107.6(9) . 3_567
O8 C34 O9 111.9(7) . .
O8 C34 C38 49.7(7) . 3_567
C33 C34 O9 135.0(9) . .
C33 C34 O8 28.9(4) . .
C33 C34 C38 66.5(9) . 3_567
C35 C36 O10 110.7(9) . .
O8 C38 C33 25.6(4) 3_567 3_567
O8 C38 C34 57.4(8) 3_567 3_567
C33 C38 C34 43.1(6) 3_567 3_567
C37 C38 O8 152.8(17) . 3_567
C37 C38 C33 131.1(15) . 3_567
C37 C38 C34 118.9(15) . 3_567

loop_
_geom_bond_atom_site_label_1
_geom_bond_atom_site_label_2
_geom_bond_distance
_geom_bond_site_symmetry_2
Ru1 N3 2.031(3) .
Ru1 N2 2.091(3) .
Ru1 N4 2.088(4) .
Ru1 N1 2.129(3) .
Ru1 C1 2.014(4) .
Ru1 C2 1.877(4) .
N3 C24 1.344(5) .
N3 C20 1.348(5) .
N2 C15 1.342(5) .
N2 C19 1.376(5) .
N4 C25 1.376(5) .
N4 C29 1.343(5) .
N1 C8 1.340(5) .
N1 C4 1.354(5) .
N6 C10 1.412(5) .
N6 C4 1.403(5) .
N6 C1 1.393(5) .
C24 C23 1.394(6) .
C24 C25 1.483(6) .
C15 C16 1.381(6) .
C8 C7 1.369(6) .
C19 C20 1.472(6) .
C19 C18 1.386(6) .
C20 C21 1.386(6) .
C21 C22 1.380(6) .
C3 N5 1.476(5) .
C9 C10 1.391(6) .
C9 C14 1.395(6) .
C9 N5 1.393(5) .
C23 C22 1.392(7) .
C18 C17 1.382(6) .
C16 C17 1.381(6) .
C10 C11 1.397(6) .
C27 C28 1.378(7) .
C27 C26 1.387(7) .
C7 C6 1.383(7) .
C6 C5 1.385(6) .
C14 C13 1.378(7) .
C12 C11 1.383(7) .
C12 C13 1.402(7) .
C28 C29 1.383(7) .
N5 C1 1.341(5) .
C25 C26 1.373(6) .
C4 C5 1.386(6) .
S2 C30 1.840(4) .
S2 O4 1.437(3) .
S2 O3 1.438(3) .
S2 O2 1.433(3) .
F3 C30 1.331(5) .
F1 C30 1.339(5) .
F2 C30 1.334(5) .
S1 O6 1.421(3) .
S1 O5 1.440(3) .
S1 O7 1.429(4) .
S1 C31 1.824(12) .
S1 C32 1.86(2) .
O1 C2 1.139(5) .
C31 F6 1.35(4) .
C31 F5 1.33(2) .
C31 F4 1.34(5) .
C32 F9 1.32(6) .
C32 F7 1.24(2) .
C32 F8 1.33(6) .
O9 C35 0.712(5) .
O9 C34 1.790(14) .
O8 C33 0.821(6) .
O8 C34 1.687(14) .
O8 C38 1.53(2) 3_567
O10 C37 1.247(7) .
O10 C36 1.787(17) .
C33 C34 1.388(14) .
C33 C38 1.86(2) 3_567
C35 C36 1.764(17) .
C37 C38 1.30(2) .
C34 C38 1.91(2) 3_567
